data_4336681
loop_
_publ_author_name
'James A. Bellow'
'Philip D. Martin'
'Richard L. Lord'
'Stanislav Groysman'

_publ_section_title
;
 Reductive Coupling of Azides Mediated by an Iron(II) Bis(alkoxide)
 Complex
;
_journal_name_full 'Inorganic Chemistry'
_journal_page_first 12335
_journal_page_last 12337
_journal_paper_doi 10.1021/ic402517m
_journal_volume 52
_journal_year 2013
_chemical_formula_sum 'C19 H31 Fe0.5 O2'
_chemical_formula_weight 319.36
_chemical_name_systematic
; 
 ? 
;
_space_group_IT_number 43
_symmetry_cell_setting orthorhombic
_symmetry_space_group_name_Hall 'F 2 -2d'
_symmetry_space_group_name_H-M 'F d d 2'
_atom_sites_solution_hydrogens geom
_atom_sites_solution_primary direct
_atom_sites_solution_secondary difmap
_audit_creation_method SHELXL-97
_cell_angle_alpha 90.00
_cell_angle_beta 90.00
_cell_angle_gamma 90.00
_cell_formula_units_Z 16
_cell_length_a 21.0091(13)
_cell_length_b 36.694(2)
_cell_length_c 9.3124(6)
_cell_measurement_temperature 100(2)
_cell_volume 7179.0(8)
_computing_structure_refinement 'SHELXL-97 (Sheldrick, 1997)'
_computing_structure_solution 'SHELXS-97 (Sheldrick, 1990)'
_diffrn_ambient_temperature 100(2)
_diffrn_measured_fraction_theta_full 0.999
_diffrn_measured_fraction_theta_max 0.999
_diffrn_radiation_monochromator graphite
_diffrn_radiation_source 'fine-focus sealed tube'
_diffrn_radiation_type MoK\a
_diffrn_radiation_wavelength 0.71073
_diffrn_reflns_av_R_equivalents 0.0485
_diffrn_reflns_av_sigmaI/netI 0.0403
_diffrn_reflns_limit_h_max 28
_diffrn_reflns_limit_h_min -27
_diffrn_reflns_limit_k_max 48
_diffrn_reflns_limit_k_min -48
_diffrn_reflns_limit_l_max 12
_diffrn_reflns_limit_l_min -12
_diffrn_reflns_number 26775
_diffrn_reflns_theta_full 28.40
_diffrn_reflns_theta_max 28.40
_diffrn_reflns_theta_min 2.22
_exptl_absorpt_coefficient_mu 0.456
_exptl_absorpt_correction_T_max 0.8906
_exptl_absorpt_correction_T_min 0.7521
_exptl_absorpt_correction_type empirical
_exptl_absorpt_process_details SADABS
_exptl_crystal_colour colorless
_exptl_crystal_density_diffrn 1.182
_exptl_crystal_description prisms
_exptl_crystal_F_000 2784
_exptl_crystal_size_max 0.66
_exptl_crystal_size_mid 0.30
_exptl_crystal_size_min 0.26
_refine_diff_density_max 0.381
_refine_diff_density_min -0.334
_refine_diff_density_rms 0.044
_refine_ls_abs_structure_details 'Flack H D (1983), Acta Cryst. A39, 876-881'
_refine_ls_abs_structure_Flack 0.010(11)
_refine_ls_extinction_method none
_refine_ls_goodness_of_fit_ref 1.075
_refine_ls_hydrogen_treatment constr
_refine_ls_matrix_type full
_refine_ls_number_parameters 201
_refine_ls_number_reflns 4350
_refine_ls_number_restraints 1
_refine_ls_restrained_S_all 1.074
_refine_ls_R_factor_all 0.0369
_refine_ls_R_factor_gt 0.0316
_refine_ls_shift/su_max 0.000
_refine_ls_shift/su_mean 0.000
_refine_ls_structure_factor_coef Fsqd
_refine_ls_weighting_details 'calc w=1/[\s^2^(Fo^2^)+(0.0475P)^2^+0.0000P] where P=(Fo^2^+2Fc^2^)/3'
_refine_ls_weighting_scheme calc
_refine_ls_wR_factor_gt 0.0781
_refine_ls_wR_factor_ref 0.0799
_reflns_number_gt 3980
_reflns_number_total 4350
_reflns_threshold_expression >2sigma(I)
_cod_data_source_file ic402517m_si_003_1.cif
_cod_data_source_block sg65new
_cod_original_formula_sum 'C19 H31 Fe0.50 O2'
_cod_database_code 4336681

loop_
_symmetry_equiv_pos_as_xyz
'x, y, z'
'-x, -y, z'
'-x+1/4, y+1/4, z+1/4'
'x+1/4, -y+1/4, z+1/4'
'x, y+1/2, z+1/2'
'-x, -y+1/2, z+1/2'
'-x+1/4, y+3/4, z+3/4'
'x+1/4, -y+3/4, z+3/4'
'x+1/2, y, z+1/2'
'-x+1/2, -y, z+1/2'
'-x+3/4, y+1/4, z+3/4'
'x+3/4, -y+1/4, z+3/4'
'x+1/2, y+1/2, z'
'-x+1/2, -y+1/2, z'
'-x+3/4, y+3/4, z+1/4'
'x+3/4, -y+3/4, z+1/4'

loop_
_atom_site_label
_atom_site_type_symbol
_atom_site_fract_x
_atom_site_fract_y
_atom_site_fract_z
_atom_site_U_iso_or_equiv
_atom_site_adp_type
_atom_site_occupancy
_atom_site_symmetry_multiplicity
_atom_site_calc_flag
_atom_site_refinement_flags
Fe1 Fe 0.0000 0.0000 0.89746(3) 0.01578(8) Uani 1 2 d S
O1 O 0.05783(5) 0.03321(3) 0.96717(13) 0.0209(2) Uani 1 1 d .
C5 C 0.20164(8) 0.01394(5) 1.2020(2) 0.0329(4) Uani 1 1 d .
H5A H 0.2214 -0.0096 1.2245 0.049 Uiso 1 1 calc R
H5B H 0.1825 0.0242 1.2892 0.049 Uiso 1 1 calc R
H5C H 0.2341 0.0307 1.1653 0.049 Uiso 1 1 calc R
C4 C 0.18052(9) -0.01055(5) 0.9593(2) 0.0302(4) Uani 1 1 d .
H4A H 0.2169 0.0038 0.9256 0.045 Uiso 1 1 calc R
H4B H 0.1491 -0.0128 0.8820 0.045 Uiso 1 1 calc R
H4C H 0.1950 -0.0349 0.9879 0.045 Uiso 1 1 calc R
C8 C 0.14626(8) 0.09739(5) 1.2148(2) 0.0287(4) Uani 1 1 d .
H8A H 0.1285 0.1139 1.2871 0.043 Uiso 1 1 calc R
H8B H 0.1663 0.1117 1.1381 0.043 Uiso 1 1 calc R
H8C H 0.1782 0.0816 1.2597 0.043 Uiso 1 1 calc R
O2 O 0.04294(5) -0.03031(3) 0.72332(14) 0.0247(3) Uani 1 1 d .
C19 C 0.08079(9) -0.01571(5) 0.60715(19) 0.0278(4) Uani 1 1 d .
H19A H 0.1167 -0.0011 0.6451 0.033 Uiso 1 1 calc R
H19B H 0.0545 0.0000 0.5442 0.033 Uiso 1 1 calc R
C18 C 0.10505(9) -0.04821(5) 0.5258(2) 0.0316(4) Uani 1 1 d .
H18A H 0.1456 -0.0427 0.4764 0.038 Uiso 1 1 calc R
H18B H 0.0735 -0.0567 0.4542 0.038 Uiso 1 1 calc R
C17 C 0.11449(9) -0.07607(4) 0.6440(2) 0.0299(4) Uani 1 1 d .
H17A H 0.1126 -0.1012 0.6056 0.036 Uiso 1 1 calc R
H17B H 0.1558 -0.0725 0.6932 0.036 Uiso 1 1 calc R
C16 C 0.05933(9) -0.06856(4) 0.7442(2) 0.0337(4) Uani 1 1 d .
H16A H 0.0227 -0.0844 0.7204 0.040 Uiso 1 1 calc R
H16B H 0.0719 -0.0731 0.8451 0.040 Uiso 1 1 calc R
C3 C 0.10317(8) -0.01969(4) 1.1526(2) 0.0270(4) Uani 1 1 d .
H3A H 0.1268 -0.0413 1.1841 0.041 Uiso 1 1 calc R
H3B H 0.0719 -0.0268 1.0795 0.041 Uiso 1 1 calc R
H3C H 0.0811 -0.0089 1.2349 0.041 Uiso 1 1 calc R
C10 C 0.15487(7) 0.06392(4) 0.91744(18) 0.0202(3) Uani 1 1 d .
C1 C 0.11350(7) 0.04438(4) 1.03314(17) 0.0181(3) Uani 1 1 d .
C6 C 0.09275(7) 0.07389(4) 1.1511(2) 0.0219(3) Uani 1 1 d .
C9 C 0.04541(8) 0.10018(4) 1.0785(2) 0.0265(4) Uani 1 1 d .
H9A H 0.0363 0.1206 1.1432 0.040 Uiso 1 1 calc R
H9B H 0.0058 0.0872 1.0568 0.040 Uiso 1 1 calc R
H9C H 0.0640 0.1095 0.9892 0.040 Uiso 1 1 calc R
C7 C 0.05739(8) 0.05644(5) 1.27775(19) 0.0286(4) Uani 1 1 d .
H7A H 0.0875 0.0426 1.3365 0.043 Uiso 1 1 calc R
H7B H 0.0243 0.0401 1.2413 0.043 Uiso 1 1 calc R
H7C H 0.0378 0.0756 1.3364 0.043 Uiso 1 1 calc R
C11 C 0.21717(7) 0.07658(4) 0.9405(2) 0.0265(4) Uani 1 1 d .
H11 H 0.2358 0.0741 1.0329 0.032 Uiso 1 1 calc R
C12 C 0.25199(9) 0.09257(5) 0.8311(3) 0.0344(5) Uani 1 1 d .
H12 H 0.2940 0.1009 0.8496 0.041 Uiso 1 1 calc R
C13 C 0.22659(11) 0.09658(5) 0.6966(2) 0.0390(5) Uani 1 1 d .
H13 H 0.2509 0.1073 0.6217 0.047 Uiso 1 1 calc R
C14 C 0.16495(10) 0.08476(5) 0.6712(2) 0.0344(4) Uani 1 1 d .
H14 H 0.1467 0.0876 0.5786 0.041 Uiso 1 1 calc R
C15 C 0.12983(9) 0.06883(4) 0.7808(2) 0.0244(3) Uani 1 1 d .
H15 H 0.0875 0.0611 0.7618 0.029 Uiso 1 1 calc R
C2 C 0.15004(8) 0.00848(4) 1.0882(2) 0.0224(3) Uani 1 1 d .

loop_
_atom_site_aniso_label
_atom_site_aniso_U_11
_atom_site_aniso_U_22
_atom_site_aniso_U_33
_atom_site_aniso_U_23
_atom_site_aniso_U_13
_atom_site_aniso_U_12
Fe1 0.01682(14) 0.01428(13) 0.01623(14) 0.000 0.000 -0.00054(12)
O1 0.0183(5) 0.0198(5) 0.0245(6) 0.0004(5) -0.0032(5) -0.0032(4)
C5 0.0297(9) 0.0307(9) 0.0383(11) 0.0117(9) -0.0130(8) -0.0023(7)
C4 0.0314(9) 0.0239(8) 0.0354(10) 0.0054(8) 0.0056(8) 0.0066(7)
C8 0.0333(9) 0.0284(9) 0.0243(9) -0.0029(7) -0.0016(8) -0.0076(7)
O2 0.0357(6) 0.0160(5) 0.0224(6) 0.0034(5) 0.0121(5) 0.0048(4)
C19 0.0366(10) 0.0234(8) 0.0234(9) 0.0061(7) 0.0100(7) 0.0030(7)
C18 0.0347(10) 0.0349(10) 0.0252(9) 0.0013(8) 0.0077(8) 0.0070(8)
C17 0.0370(10) 0.0214(7) 0.0312(10) -0.0010(8) 0.0062(9) 0.0071(7)
C16 0.0478(11) 0.0169(7) 0.0363(11) 0.0033(8) 0.0176(9) 0.0061(7)
C3 0.0289(8) 0.0254(8) 0.0269(9) 0.0103(8) -0.0039(8) -0.0042(6)
C10 0.0228(7) 0.0151(6) 0.0229(8) 0.0022(6) 0.0034(7) 0.0006(5)
C1 0.0174(7) 0.0204(7) 0.0167(7) 0.0026(6) -0.0014(6) -0.0016(6)
C6 0.0243(8) 0.0220(7) 0.0194(8) -0.0004(7) 0.0002(7) -0.0035(6)
C9 0.0284(9) 0.0221(8) 0.0290(9) -0.0036(7) 0.0019(7) 0.0026(7)
C7 0.0331(9) 0.0345(9) 0.0181(9) -0.0022(7) 0.0048(7) -0.0058(7)
C11 0.0225(8) 0.0243(8) 0.0327(10) 0.0044(7) 0.0051(7) -0.0017(6)
C12 0.0291(9) 0.0247(9) 0.0494(13) 0.0050(9) 0.0150(9) -0.0023(7)
C13 0.0516(11) 0.0243(8) 0.0411(12) 0.0063(8) 0.0276(11) -0.0031(8)
C14 0.0590(12) 0.0234(9) 0.0209(10) 0.0036(7) 0.0099(9) 0.0035(8)
C15 0.0347(9) 0.0166(7) 0.0220(8) -0.0006(6) 0.0033(7) 0.0014(7)
C2 0.0201(7) 0.0235(7) 0.0236(8) 0.0069(7) -0.0020(7) -0.0005(6)

loop_
_atom_type_symbol
_atom_type_description
_atom_type_scat_dispersion_real
_atom_type_scat_dispersion_imag
_atom_type_scat_source
C C 0.0033 0.0016 'International Tables Vol C Tables 4.2.6.8 and 6.1.1.4'
H H 0.0000 0.0000 'International Tables Vol C Tables 4.2.6.8 and 6.1.1.4'
O O 0.0106 0.0060 'International Tables Vol C Tables 4.2.6.8 and 6.1.1.4'
Fe Fe 0.3463 0.8444 'International Tables Vol C Tables 4.2.6.8 and 6.1.1.4'

loop_
_geom_angle_atom_site_label_1
_geom_angle_atom_site_label_2
_geom_angle_atom_site_label_3
_geom_angle
_geom_angle_site_symmetry_1
_geom_angle_site_symmetry_3
O1 Fe1 O1 138.67(8) 2 .
O1 Fe1 O2 101.50(4) 2 .
O1 Fe1 O2 109.25(5) . .
O1 Fe1 O2 109.25(5) 2 2
O1 Fe1 O2 101.50(4) . 2
O2 Fe1 O2 82.90(6) . 2
C1 O1 Fe1 155.73(10) . .
C2 C5 H5A 109.5 . .
C2 C5 H5B 109.5 . .
H5A C5 H5B 109.5 . .
C2 C5 H5C 109.5 . .
H5A C5 H5C 109.5 . .
H5B C5 H5C 109.5 . .
C2 C4 H4A 109.5 . .
C2 C4 H4B 109.5 . .
H4A C4 H4B 109.5 . .
C2 C4 H4C 109.5 . .
H4A C4 H4C 109.5 . .
H4B C4 H4C 109.5 . .
C6 C8 H8A 109.5 . .
C6 C8 H8B 109.5 . .
H8A C8 H8B 109.5 . .
C6 C8 H8C 109.5 . .
H8A C8 H8C 109.5 . .
H8B C8 H8C 109.5 . .
C19 O2 C16 109.06(12) . .
C19 O2 Fe1 126.86(9) . .
C16 O2 Fe1 119.56(10) . .
O2 C19 C18 105.67(13) . .
O2 C19 H19A 110.6 . .
C18 C19 H19A 110.6 . .
O2 C19 H19B 110.6 . .
C18 C19 H19B 110.6 . .
H19A C19 H19B 108.7 . .
C19 C18 C17 102.32(15) . .
C19 C18 H18A 111.3 . .
C17 C18 H18A 111.3 . .
C19 C18 H18B 111.3 . .
C17 C18 H18B 111.3 . .
H18A C18 H18B 109.2 . .
C16 C17 C18 103.00(14) . .
C16 C17 H17A 111.2 . .
C18 C17 H17A 111.2 . .
C16 C17 H17B 111.2 . .
C18 C17 H17B 111.2 . .
H17A C17 H17B 109.1 . .
O2 C16 C17 105.89(14) . .
O2 C16 H16A 110.6 . .
C17 C16 H16A 110.6 . .
O2 C16 H16B 110.6 . .
C17 C16 H16B 110.6 . .
H16A C16 H16B 108.7 . .
C2 C3 H3A 109.5 . .
C2 C3 H3B 109.5 . .
H3A C3 H3B 109.5 . .
C2 C3 H3C 109.5 . .
H3A C3 H3C 109.5 . .
H3B C3 H3C 109.5 . .
C15 C10 C11 116.72(16) . .
C15 C10 C1 118.81(14) . .
C11 C10 C1 124.46(15) . .
O1 C1 C10 107.50(13) . .
O1 C1 C6 105.94(12) . .
C10 C1 C6 108.34(12) . .
O1 C1 C2 107.62(12) . .
C10 C1 C2 109.33(12) . .
C6 C1 C2 117.67(13) . .
C8 C6 C7 106.99(16) . .
C8 C6 C9 106.88(13) . .
C7 C6 C9 106.64(13) . .
C8 C6 C1 116.40(13) . .
C7 C6 C1 112.12(12) . .
C9 C6 C1 107.29(15) . .
C6 C9 H9A 109.5 . .
C6 C9 H9B 109.5 . .
H9A C9 H9B 109.5 . .
C6 C9 H9C 109.5 . .
H9A C9 H9C 109.5 . .
H9B C9 H9C 109.5 . .
C6 C7 H7A 109.5 . .
C6 C7 H7B 109.5 . .
H7A C7 H7B 109.5 . .
C6 C7 H7C 109.5 . .
H7A C7 H7C 109.5 . .
H7B C7 H7C 109.5 . .
C12 C11 C10 121.33(18) . .
C12 C11 H11 119.3 . .
C10 C11 H11 119.3 . .
C13 C12 C11 120.83(18) . .
C13 C12 H12 119.6 . .
C11 C12 H12 119.6 . .
C12 C13 C14 119.12(17) . .
C12 C13 H13 120.4 . .
C14 C13 H13 120.4 . .
C13 C14 C15 120.20(19) . .
C13 C14 H14 119.9 . .
C15 C14 H14 119.9 . .
C10 C15 C14 121.79(17) . .
C10 C15 H15 119.1 . .
C14 C15 H15 119.1 . .
C5 C2 C4 107.87(14) . .
C5 C2 C3 105.67(14) . .
C4 C2 C3 105.38(14) . .
C5 C2 C1 116.88(14) . .
C4 C2 C1 108.87(14) . .
C3 C2 C1 111.51(12) . .

loop_
_geom_bond_atom_site_label_1
_geom_bond_atom_site_label_2
_geom_bond_distance
_geom_bond_site_symmetry_2
Fe1 O1 1.8393(10) 2
Fe1 O1 1.8393(10) .
Fe1 O2 2.1635(12) .
Fe1 O2 2.1635(12) 2
O1 C1 1.3830(18) .
C5 C2 1.529(2) .
C5 H5A 0.9800 .
C5 H5B 0.9800 .
C5 H5C 0.9800 .
C4 C2 1.529(3) .
C4 H4A 0.9800 .
C4 H4B 0.9800 .
C4 H4C 0.9800 .
C8 C6 1.536(2) .
C8 H8A 0.9800 .
C8 H8B 0.9800 .
C8 H8C 0.9800 .
O2 C19 1.4456(19) .
O2 C16 1.4582(19) .
C19 C18 1.502(2) .
C19 H19A 0.9900 .
C19 H19B 0.9900 .
C18 C17 1.515(3) .
C18 H18A 0.9900 .
C18 H18B 0.9900 .
C17 C16 1.513(2) .
C17 H17A 0.9900 .
C17 H17B 0.9900 .
C16 H16A 0.9900 .
C16 H16B 0.9900 .
C3 C2 1.549(2) .
C3 H3A 0.9800 .
C3 H3B 0.9800 .
C3 H3C 0.9800 .
C10 C15 1.389(2) .
C10 C11 1.405(2) .
C10 C1 1.559(2) .
C1 C6 1.603(2) .
C1 C2 1.609(2) .
C6 C7 1.534(2) .
C6 C9 1.542(2) .
C9 H9A 0.9800 .
C9 H9B 0.9800 .
C9 H9C 0.9800 .
C7 H7A 0.9800 .
C7 H7B 0.9800 .
C7 H7C 0.9800 .
C11 C12 1.385(3) .
C11 H11 0.9500 .
C12 C13 1.369(3) .
C12 H12 0.9500 .
C13 C14 1.386(3) .
C13 H13 0.9500 .
C14 C15 1.388(2) .
C14 H14 0.9500 .
C15 H15 0.9500 .

loop_
_geom_torsion_atom_site_label_1
_geom_torsion_atom_site_label_2
_geom_torsion_atom_site_label_3
_geom_torsion_atom_site_label_4
_geom_torsion
_geom_torsion_site_symmetry_1
O1 Fe1 O1 C1 71.4(3) 2
O2 Fe1 O1 C1 -64.4(3) .
O2 Fe1 O1 C1 -150.8(3) 2
O1 Fe1 O2 C19 163.94(13) 2
O1 Fe1 O2 C19 -44.08(14) .
O2 Fe1 O2 C19 55.66(12) 2
O1 Fe1 O2 C16 -42.62(13) 2
O1 Fe1 O2 C16 109.35(12) .
O2 Fe1 O2 C16 -150.90(14) 2
C16 O2 C19 C18 18.07(19) .
Fe1 O2 C19 C18 173.76(11) .
O2 C19 C18 C17 -34.06(19) .
C19 C18 C17 C16 36.7(2) .
C19 O2 C16 C17 5.5(2) .
Fe1 O2 C16 C17 -152.22(12) .
C18 C17 C16 O2 -26.5(2) .
Fe1 O1 C1 C10 113.3(2) .
Fe1 O1 C1 C6 -131.0(2) .
Fe1 O1 C1 C2 -4.4(3) .
C15 C10 C1 O1 3.98(19) .
C11 C10 C1 O1 -174.76(14) .
C15 C10 C1 C6 -110.08(16) .
C11 C10 C1 C6 71.17(18) .
C15 C10 C1 C2 120.53(15) .
C11 C10 C1 C2 -58.22(19) .
O1 C1 C6 C8 -165.70(15) .
C10 C1 C6 C8 -50.61(19) .
C2 C1 C6 C8 73.96(18) .
O1 C1 C6 C7 70.66(16) .
C10 C1 C6 C7 -174.25(12) .
C2 C1 C6 C7 -49.68(18) .
O1 C1 C6 C9 -46.10(15) .
C10 C1 C6 C9 68.99(15) .
C2 C1 C6 C9 -166.44(13) .
C15 C10 C11 C12 -1.1(2) .
C1 C10 C11 C12 177.68(15) .
C10 C11 C12 C13 0.1(3) .
C11 C12 C13 C14 0.7(3) .
C12 C13 C14 C15 -0.5(3) .
C11 C10 C15 C14 1.3(2) .
C1 C10 C15 C14 -177.52(14) .
C13 C14 C15 C10 -0.6(3) .
O1 C1 C2 C5 -162.17(14) .
C10 C1 C2 C5 81.37(17) .
C6 C1 C2 C5 -42.71(19) .
O1 C1 C2 C4 75.37(16) .
C10 C1 C2 C4 -41.10(17) .
C6 C1 C2 C4 -165.17(13) .
O1 C1 C2 C3 -40.47(19) .
C10 C1 C2 C3 -156.94(14) .
C6 C1 C2 C3 78.99(17) .
